data_7246451
loop_
_publ_author_name
'Habata, Yoichi'
'Wada, Ayumi'
'Lee, Eunji'
'Ju, Huieyong'
'Yoshiba, Yuki'
'Horita, Hiroki'
'Ishii, Jun-ichi'
'Ikeda, Mari'
'Kuwahara, Shunsuke'

_publ_section_title
;
 A molecular sponge that exclusively adsorbs acetonitrile
;
_journal_issue 16
_journal_name_full CrystEngComm
_journal_page_first 2349
_journal_page_last 2352
_journal_paper_doi 10.1039/D3CE00169E
_journal_volume 25
_journal_year 2023
_chemical_formula_moiety 'C44 H44 N4, C2 H3 N'
_chemical_formula_sum 'C46 H47 N5'
_chemical_formula_weight 669.89
_space_group_crystal_system tetragonal
_space_group_IT_number 104
_space_group_name_Hall 'P 4 -2n'
_space_group_name_H-M_alt 'P 4 n c'
_atom_sites_solution_hydrogens mixed
_audit_creation_method SHELXL-2014/7
_audit_update_record
;
2023-02-06 deposited with the CCDC.	2023-03-16 downloaded from the CCDC.
;
_cell_angle_alpha 90
_cell_angle_beta 90
_cell_angle_gamma 90
_cell_formula_units_Z 2
_cell_length_a 14.404(7)
_cell_length_b 14.404(7)
_cell_length_c 9.018(8)
_cell_measurement_reflns_used 588
_cell_measurement_temperature 120(2)
_cell_measurement_theta_max 17.02
_cell_measurement_theta_min 2.66
_cell_volume 1871(2)
_computing_cell_refinement 'Bruker SAINT'
_computing_data_collection 'Bruker APEX2'
_computing_data_reduction 'Bruker SAINT'
_computing_molecular_graphics 'Bruker SHELXTL'
_computing_publication_material 'Bruker SHELXTL'
_computing_structure_refinement 'SHELXL-2014/7 (Sheldrick, 2014)'
_computing_structure_solution 'SHELXS-97 (Sheldrick 2008)'
_diffrn_ambient_temperature 120(2)
_diffrn_measured_fraction_theta_full 0.999
_diffrn_measured_fraction_theta_max 0.999
_diffrn_measurement_device_type 'Bruker APEX-II CCD'
_diffrn_measurement_method '\f and \w scans'
_diffrn_radiation_type MoK\a
_diffrn_radiation_wavelength 0.71073
_diffrn_reflns_av_R_equivalents 0.1687
_diffrn_reflns_av_unetI/netI 0.1216
_diffrn_reflns_Laue_measured_fraction_full 0.999
_diffrn_reflns_Laue_measured_fraction_max 0.999
_diffrn_reflns_limit_h_max 17
_diffrn_reflns_limit_h_min -17
_diffrn_reflns_limit_k_max 13
_diffrn_reflns_limit_k_min -17
_diffrn_reflns_limit_l_max 11
_diffrn_reflns_limit_l_min -10
_diffrn_reflns_number 9633
_diffrn_reflns_point_group_measured_fraction_full 0.971
_diffrn_reflns_point_group_measured_fraction_max 0.971
_diffrn_reflns_theta_full 25.242
_diffrn_reflns_theta_max 25.997
_diffrn_reflns_theta_min 1.999
_exptl_absorpt_coefficient_mu 0.070
_exptl_absorpt_correction_T_max 0.7457
_exptl_absorpt_correction_T_min 0.5862
_exptl_absorpt_correction_type multi-scan
_exptl_absorpt_process_details SADABS
_exptl_crystal_colour yellow
_exptl_crystal_density_diffrn 1.189
_exptl_crystal_description BLOCK
_exptl_crystal_F_000 716
_exptl_crystal_size_max 0.265
_exptl_crystal_size_mid 0.11
_exptl_crystal_size_min 0.106
_exptl_transmission_factor_max 0.7457
_exptl_transmission_factor_min 0.5862
_refine_diff_density_max 0.161
_refine_diff_density_min -0.226
_refine_diff_density_rms 0.054
_refine_ls_abs_structure_details
; 
 Flack x determined using 253 quotients [(I+)-(I-)]/[(I+)+(I-)] 
 (Parsons, Flack and Wagner, Acta Cryst. B69 (2013) 249-259). 
;
_refine_ls_extinction_method none
_refine_ls_goodness_of_fit_ref 1.072
_refine_ls_hydrogen_treatment constr
_refine_ls_matrix_type full
_refine_ls_number_parameters 118
_refine_ls_number_reflns 1794
_refine_ls_number_restraints 1
_refine_ls_restrained_S_all 1.072
_refine_ls_R_factor_all 0.1918
_refine_ls_R_factor_gt 0.0786
_refine_ls_shift/su_max 0.000
_refine_ls_shift/su_mean 0.000
_refine_ls_structure_factor_coef Fsqd
_refine_ls_weighting_details 'w=1/[\s^2^(Fo^2^)+(0.0984P)^2^+0.4239P] where P=(Fo^2^+2Fc^2^)/3'
_refine_ls_weighting_scheme calc
_refine_ls_wR_factor_gt 0.1657
_refine_ls_wR_factor_ref 0.2340
_reflns_Friedel_coverage 0.818
_reflns_Friedel_fraction_full 0.939
_reflns_Friedel_fraction_max 0.939
_reflns_number_gt 840
_reflns_number_total 1794
_reflns_threshold_expression 'I > 2\s(I)'
_cod_data_source_file d3ce00169e6.cif
_cod_data_source_block triplebond_cyclen_Ligand
_cod_depositor_comments 'Adding full bibliography for 7246450--7246451.cif.'
_cod_database_code 7246451
_shelx_shelxl_version_number 2014/7
_shelx_space_group_comment
; 
The symmetry employed for this shelxl refinement is uniquely defined 
by the following loop, which should always be used as a source of 
symmetry information in preference to the above space-group names. 
They are only intended as comments. 
;

loop_
_space_group_symop_operation_xyz
'x, y, z'
'-y, x, z'
'-x, -y, z'
'y, -x, z'
'-x+1/2, y+1/2, z+1/2'
'-y+1/2, -x+1/2, z+1/2'
'x+1/2, -y+1/2, z+1/2'
'y+1/2, x+1/2, z+1/2'

loop_
_atom_site_label
_atom_site_type_symbol
_atom_site_fract_x
_atom_site_fract_y
_atom_site_fract_z
_atom_site_U_iso_or_equiv
_atom_site_adp_type
_atom_site_occupancy
_atom_site_site_symmetry_order
_atom_site_calc_flag
_atom_site_refinement_flags_posn
_atom_site_refinement_flags_adp
_atom_site_refinement_flags_occupancy
_atom_site_disorder_assembly
_atom_site_disorder_group
N1 N 0.0514(4) 0.1379(4) 0.0804(8) 0.0463(16) Uani 1 1 d . . . . .
C1 C 0.1130(5) 0.1027(5) -0.0360(9) 0.048(2) Uani 1 1 d . . . . .
H1A H 0.1471 0.1555 -0.0805 0.057 Uiso 1 1 calc R U . . .
H1B H 0.0749 0.0739 -0.1150 0.057 Uiso 1 1 calc R U . . .
C2 C -0.0319(5) 0.1824(5) 0.0206(11) 0.051(2) Uani 1 1 d . . . . .
H2A H -0.0138 0.2242 -0.0616 0.062 Uiso 1 1 calc R U . . .
H2B H -0.0608 0.2208 0.0990 0.062 Uiso 1 1 calc R U . . .
C5 C 0.0995(6) 0.1985(5) 0.1851(11) 0.055(2) Uani 1 1 d . . . . .
H5A H 0.1532 0.1642 0.2262 0.066 Uiso 1 1 calc R U . . .
H5B H 0.0568 0.2119 0.2685 0.066 Uiso 1 1 calc R U . . .
C6 C 0.1333(6) 0.2877(6) 0.1253(10) 0.054(3) Uani 1 1 d . . . . .
C7 C 0.1534(5) 0.3626(6) 0.0800(14) 0.059(2) Uani 1 1 d . . . . .
C8 C 0.1747(5) 0.4544(5) 0.0289(12) 0.056(2) Uani 1 1 d . . . . .
C9 C 0.2470(6) 0.5049(6) 0.0925(11) 0.059(2) Uani 1 1 d . . . . .
H9A H 0.2842 0.4776 0.1678 0.071 Uiso 1 1 calc R U . . .
C10 C 0.2646(7) 0.5942(6) 0.0464(14) 0.077(3) Uani 1 1 d . . . . .
H10A H 0.3145 0.6283 0.0886 0.092 Uiso 1 1 calc R U . . .
C11 C 0.2106(7) 0.6335(6) -0.0595(15) 0.078(3) Uani 1 1 d . . . . .
H11A H 0.2217 0.6959 -0.0885 0.093 Uiso 1 1 calc R U . . .
C12 C 0.1406(7) 0.5845(7) -0.1251(15) 0.083(4) Uani 1 1 d . . . . .
H12A H 0.1035 0.6131 -0.1993 0.099 Uiso 1 1 calc R U . . .
C13 C 0.1234(6) 0.4947(6) -0.0850(14) 0.072(3) Uani 1 1 d . . . . .
H13A H 0.0766 0.4600 -0.1345 0.087 Uiso 1 1 calc R U . . .
N3 N 0.0000 0.0000 0.644(2) 0.080(5) Uani 1 4 d S T P . .
C23 C 0.0000 0.0000 0.518(2) 0.047(4) Uani 1 4 d S T P . .
C24 C 0.0000 0.0000 0.366(2) 0.088(7) Uani 1 4 d S T P . .
H24A H 0.0035 0.0643 0.3298 0.106 Uiso 0.25 1 d R U P . .
H24B H -0.0571 -0.0289 0.3298 0.106 Uiso 0.25 1 d R U P . .
H24C H 0.0539 -0.0348 0.3298 0.106 Uiso 0.25 1 d R U P . .

loop_
_atom_site_aniso_label
_atom_site_aniso_U_11
_atom_site_aniso_U_22
_atom_site_aniso_U_33
_atom_site_aniso_U_23
_atom_site_aniso_U_13
_atom_site_aniso_U_12
N1 0.045(3) 0.041(3) 0.053(4) -0.002(4) -0.004(4) -0.003(3)
C1 0.041(4) 0.044(4) 0.059(5) 0.000(4) 0.011(4) -0.002(4)
C2 0.046(4) 0.039(4) 0.069(6) 0.004(5) -0.001(5) 0.002(4)
C5 0.059(5) 0.044(5) 0.061(6) 0.001(5) -0.004(5) -0.002(4)
C6 0.041(5) 0.046(5) 0.074(7) -0.008(5) 0.001(4) -0.002(4)
C7 0.043(4) 0.046(5) 0.087(6) -0.010(6) -0.002(5) 0.000(4)
C8 0.039(4) 0.044(5) 0.083(7) -0.007(5) 0.011(5) 0.000(4)
C9 0.057(5) 0.056(5) 0.066(6) -0.002(5) 0.008(5) -0.001(4)
C10 0.066(6) 0.043(5) 0.121(11) -0.016(6) 0.026(7) -0.009(5)
C11 0.061(6) 0.043(5) 0.130(10) 0.007(6) 0.038(7) 0.011(5)
C12 0.050(6) 0.053(6) 0.144(12) 0.015(7) 0.007(7) 0.014(5)
C13 0.044(5) 0.056(6) 0.116(9) -0.001(7) 0.002(6) 0.008(5)
N3 0.081(9) 0.081(9) 0.077(14) 0.000 0.000 0.000
C23 0.044(7) 0.044(7) 0.054(12) 0.000 0.000 0.000
C24 0.110(11) 0.110(11) 0.045(14) 0.000 0.000 0.000

loop_
_atom_type_symbol
_atom_type_description
_atom_type_scat_dispersion_real
_atom_type_scat_dispersion_imag
_atom_type_scat_source
C C 0.0033 0.0016 'International Tables Vol C Tables 4.2.6.8 and 6.1.1.4'
H H 0.0000 0.0000 'International Tables Vol C Tables 4.2.6.8 and 6.1.1.4'
N N 0.0061 0.0033 'International Tables Vol C Tables 4.2.6.8 and 6.1.1.4'

loop_
_geom_angle_atom_site_label_1
_geom_angle_atom_site_label_2
_geom_angle_atom_site_label_3
_geom_angle
_geom_angle_site_symmetry_1
_geom_angle_site_symmetry_3
_geom_angle_publ_flag
C5 N1 C2 111.5(6) . . ?
C5 N1 C1 112.6(6) . . ?
C2 N1 C1 112.6(7) . . ?
N1 C1 C2 113.0(7) . 4 ?
N1 C1 H1A 109.0 . . ?
C2 C1 H1A 109.0 4 . ?
N1 C1 H1B 109.0 . . ?
C2 C1 H1B 109.0 4 . ?
H1A C1 H1B 107.8 . . ?
N1 C2 C1 112.8(6) . 2 ?
N1 C2 H2A 109.0 . . ?
C1 C2 H2A 109.0 2 . ?
N1 C2 H2B 109.0 . . ?
C1 C2 H2B 109.0 2 . ?
H2A C2 H2B 107.8 . . ?
N1 C5 C6 116.1(7) . . ?
N1 C5 H5A 108.3 . . ?
C6 C5 H5A 108.3 . . ?
N1 C5 H5B 108.3 . . ?
C6 C5 H5B 108.3 . . ?
H5A C5 H5B 107.4 . . ?
C7 C6 C5 174.5(9) . . ?
C6 C7 C8 177.7(10) . . ?
C13 C8 C9 118.9(8) . . ?
C13 C8 C7 120.5(8) . . ?
C9 C8 C7 120.6(9) . . ?
C10 C9 C8 120.1(9) . . ?
C10 C9 H9A 120.0 . . ?
C8 C9 H9A 120.0 . . ?
C11 C10 C9 119.8(9) . . ?
C11 C10 H10A 120.1 . . ?
C9 C10 H10A 120.1 . . ?
C10 C11 C12 120.9(9) . . ?
C10 C11 H11A 119.6 . . ?
C12 C11 H11A 119.6 . . ?
C13 C12 C11 120.6(11) . . ?
C13 C12 H12A 119.7 . . ?
C11 C12 H12A 119.7 . . ?
C12 C13 C8 119.6(10) . . ?
C12 C13 H13A 120.2 . . ?
C8 C13 H13A 120.2 . . ?
N3 C23 C24 180.0 . . ?
C23 C24 H24A 109.4 . . ?
C23 C24 H24B 109.5 . . ?
H24A C24 H24B 109.4 . . ?
C23 C24 H24C 109.5 . . ?
H24A C24 H24C 109.3 . . ?
H24B C24 H24C 109.7 . . ?

loop_
_geom_bond_atom_site_label_1
_geom_bond_atom_site_label_2
_geom_bond_distance
_geom_bond_site_symmetry_2
_geom_bond_publ_flag
N1 C5 1.461(10) . ?
N1 C2 1.463(10) . ?
N1 C1 1.464(10) . ?
C1 C2 1.517(10) 4 ?
C1 H1A 0.9900 . ?
C1 H1B 0.9900 . ?
C2 C1 1.517(10) 2 ?
C2 H2A 0.9900 . ?
C2 H2B 0.9900 . ?
C5 C6 1.475(12) . ?
C5 H5A 0.9900 . ?
C5 H5B 0.9900 . ?
C6 C7 1.189(11) . ?
C7 C8 1.434(13) . ?
C8 C13 1.393(14) . ?
C8 C9 1.394(12) . ?
C9 C10 1.375(12) . ?
C9 H9A 0.9500 . ?
C10 C11 1.355(15) . ?
C10 H10A 0.9500 . ?
C11 C12 1.366(14) . ?
C11 H11A 0.9500 . ?
C12 C13 1.365(13) . ?
C12 H12A 0.9500 . ?
C13 H13A 0.9500 . ?
N3 C23 1.13(2) . ?
C23 C24 1.37(3) . ?
C24 H24A 0.9827 . ?
C24 H24B 0.9776 . ?
C24 H24C 0.9797 . ?
